data_4070398
loop_
_publ_author_name
'Laskowski, Carl A.'
'Hillhouse, Gregory L.'

_publ_section_title
;
 Group-Transfer Reactions of Ni(II)&#x2212;Ni(II) Bridging Imido
 Complexes. Catalytic Formation of Carbodiimides and Isocyanates via
 Nitrene Transfer from Organoazides
;
_journal_issue 20
_journal_name_full Organometallics
_journal_page_first 6114
_journal_paper_doi 10.1021/om900783u
_journal_volume 28
_journal_year 2009
_chemical_formula_sum 'C32 H45 Cl N3 Ni'
_chemical_formula_weight 565.87
_chemical_name_systematic
; 
 ? 
;
_space_group_IT_number 14
_symmetry_cell_setting monoclinic
_symmetry_space_group_name_Hall '-P 2ybc'
_symmetry_space_group_name_H-M 'P 1 21/c 1'
_atom_sites_solution_hydrogens geom
_atom_sites_solution_primary direct
_atom_sites_solution_secondary difmap
_audit_creation_method SHELXL-97
_cell_angle_alpha 90.00
_cell_angle_beta 93.369(2)
_cell_angle_gamma 90.00
_cell_formula_units_Z 4
_cell_length_a 16.729(2)
_cell_length_b 8.9030(12)
_cell_length_c 20.522(3)
_cell_measurement_temperature 100(2)
_cell_volume 3051.2(7)
_computing_cell_refinement 'Bruker XSCANS'
_computing_data_collection 'Bruker XSCANS'
_computing_data_reduction 'Bruker SHELXTL'
_computing_molecular_graphics 'Bruker SHELXTL'
_computing_publication_material 'Bruker SHELXTL'
_computing_structure_refinement 'SHELXL-97 (Sheldrick, 1997)'
_computing_structure_solution 'SHELXS-97 (Sheldrick, 1990)'
_diffrn_ambient_temperature 100(2)
_diffrn_measured_fraction_theta_full 0.992
_diffrn_measured_fraction_theta_max 0.992
_diffrn_measurement_device_type 'Bruker P4'
_diffrn_measurement_method '\w scans'
_diffrn_radiation_monochromator graphite
_diffrn_radiation_source 'fine-focus sealed tube'
_diffrn_radiation_type MoK\a
_diffrn_radiation_wavelength 0.71073
_diffrn_reflns_av_R_equivalents 0.0646
_diffrn_reflns_av_sigmaI/netI 0.0578
_diffrn_reflns_limit_h_max 18
_diffrn_reflns_limit_h_min -19
_diffrn_reflns_limit_k_max 5
_diffrn_reflns_limit_k_min -10
_diffrn_reflns_limit_l_max 24
_diffrn_reflns_limit_l_min -24
_diffrn_reflns_number 14988
_diffrn_reflns_theta_full 25.00
_diffrn_reflns_theta_max 25.00
_diffrn_reflns_theta_min 1.22
_exptl_absorpt_coefficient_mu 0.748
_exptl_absorpt_correction_T_max 0.2839
_exptl_absorpt_correction_T_min 0.2272
_exptl_absorpt_correction_type psi-scan
_exptl_absorpt_process_details 'Norton et. al.'
_exptl_crystal_colour yellow
_exptl_crystal_density_diffrn 1.232
_exptl_crystal_density_method 'not measured'
_exptl_crystal_description plate
_exptl_crystal_F_000 1212
_exptl_crystal_size_max 0.6
_exptl_crystal_size_mid 0.2
_exptl_crystal_size_min 0.2
_refine_diff_density_max 1.198
_refine_diff_density_min -0.444
_refine_diff_density_rms 0.090
_refine_ls_extinction_method none
_refine_ls_goodness_of_fit_ref 1.092
_refine_ls_hydrogen_treatment constr
_refine_ls_matrix_type full
_refine_ls_number_parameters 345
_refine_ls_number_reflns 5337
_refine_ls_number_restraints 0
_refine_ls_restrained_S_all 1.092
_refine_ls_R_factor_all 0.0632
_refine_ls_R_factor_gt 0.0543
_refine_ls_shift/su_max 0.000
_refine_ls_shift/su_mean 0.000
_refine_ls_structure_factor_coef Fsqd
_refine_ls_weighting_details 'calc w=1/[\s^2^(Fo^2^)+(0.0429P)^2^+9.0246P] where P=(Fo^2^+2Fc^2^)/3'
_refine_ls_weighting_scheme calc
_refine_ls_wR_factor_gt 0.1378
_refine_ls_wR_factor_ref 0.1410
_reflns_number_gt 4511
_reflns_number_total 5337
_reflns_threshold_expression >2sigma(I)
_cod_data_source_file om900783u_si_002.cif
_cod_data_source_block 6b
_cod_depositor_comments
;
The following automatic conversions were performed:

'_symmetry_cell_setting' value 'Monoclinic' changed to 'monoclinic'
according to /home/saulius/struct/CIF-dictionaries/cif_core.dic
dictionary named 'cif_core.dic' version 2.4.2 from 2011-04-26.

Automatic conversion script
Id: cif_fix_values 1715 2011-07-08 13:25:40Z adriana 
;
_cod_original_sg_symbol_H-M P2(1)/c
_cod_database_code 4070398

loop_
_symmetry_equiv_pos_as_xyz
'x, y, z'
'-x, y+1/2, -z+1/2'
'-x, -y, -z'
'x, -y-1/2, z-1/2'

loop_
_atom_site_label
_atom_site_type_symbol
_atom_site_fract_x
_atom_site_fract_y
_atom_site_fract_z
_atom_site_U_iso_or_equiv
_atom_site_adp_type
_atom_site_occupancy
_atom_site_symmetry_multiplicity
_atom_site_calc_flag
_atom_site_refinement_flags
Ni1 Ni 0.25022(3) 0.48641(5) 0.48723(2) 0.01656(15) Uani 1 1 d .
Cl1 Cl 0.24668(6) 0.31517(11) 0.41018(5) 0.0256(2) Uani 1 1 d .
N1 N 0.31133(18) 0.7994(3) 0.47325(14) 0.0152(6) Uani 1 1 d .
N2 N 0.18312(18) 0.7973(3) 0.47123(14) 0.0150(6) Uani 1 1 d .
C21 C 0.1010(2) 0.7488(4) 0.47209(16) 0.0148(7) Uani 1 1 d .
C12 C 0.4431(2) 0.7918(4) 0.53137(18) 0.0186(8) Uani 1 1 d .
C11 C 0.3944(2) 0.7536(4) 0.47553(17) 0.0149(7) Uani 1 1 d .
C22 C 0.0658(2) 0.6726(4) 0.41809(18) 0.0192(8) Uani 1 1 d .
C26 C 0.0574(2) 0.7880(4) 0.52647(18) 0.0180(8) Uani 1 1 d .
C3 C 0.2062(2) 0.9451(4) 0.46104(17) 0.0188(8) Uani 1 1 d .
H3A H 0.1717 1.0291 0.4544 0.023 Uiso 1 1 calc R
C2 C 0.2861(2) 0.9466(4) 0.46237(17) 0.0177(8) Uani 1 1 d .
H2A H 0.3193 1.0318 0.4569 0.021 Uiso 1 1 calc R
C15 C 0.5035(2) 0.6387(4) 0.42605(19) 0.0224(9) Uani 1 1 d .
H15A H 0.5247 0.5850 0.3910 0.027 Uiso 1 1 calc R
C16 C 0.4239(2) 0.6791(4) 0.42193(18) 0.0182(8) Uani 1 1 d .
C261 C 0.0971(2) 0.8682(4) 0.58482(18) 0.0201(8) Uani 1 1 d .
H26A H 0.1368 0.9410 0.5684 0.024 Uiso 1 1 calc R
C31 C 0.2569(2) 0.4296(4) 0.57439(18) 0.0191(8) Uani 1 1 d .
C23 C -0.0130(2) 0.6300(5) 0.42024(19) 0.0236(9) Uani 1 1 d .
H23A H -0.0375 0.5749 0.3848 0.028 Uiso 1 1 calc R
C1 C 0.2480(2) 0.7059(4) 0.47858(15) 0.0127(7) Uani 1 1 d .
C25 C -0.0220(2) 0.7436(4) 0.52521(18) 0.0207(8) Uani 1 1 d .
H25A H -0.0529 0.7673 0.5612 0.025 Uiso 1 1 calc R
N41 N 0.2601(2) 0.3854(4) 0.62737(16) 0.0229(7) Uani 1 1 d .
C221 C 0.1126(2) 0.6426(4) 0.35765(18) 0.0222(8) Uani 1 1 d .
H22A H 0.1693 0.6208 0.3727 0.027 Uiso 1 1 calc R
C13 C 0.5231(2) 0.7502(5) 0.53149(18) 0.0215(8) Uani 1 1 d .
H13A H 0.5579 0.7749 0.5682 0.026 Uiso 1 1 calc R
C122 C 0.4699(3) 0.9681(5) 0.6272(2) 0.0328(10) Uani 1 1 d .
H12A H 0.4923 1.0397 0.5969 0.049 Uiso 1 1 calc R
H12B H 0.5130 0.9064 0.6474 0.049 Uiso 1 1 calc R
H12C H 0.4432 1.0230 0.6611 0.049 Uiso 1 1 calc R
C24 C -0.0573(2) 0.6660(5) 0.4731(2) 0.0252(9) Uani 1 1 d .
H24A H -0.1120 0.6371 0.4733 0.030 Uiso 1 1 calc R
C14 C 0.5535(2) 0.6744(5) 0.4801(2) 0.0259(9) Uani 1 1 d .
H14A H 0.6084 0.6466 0.4817 0.031 Uiso 1 1 calc R
C121 C 0.4096(2) 0.8675(4) 0.59003(18) 0.0206(8) Uani 1 1 d .
H12D H 0.3635 0.9316 0.5739 0.025 Uiso 1 1 calc R
C262 C 0.0378(3) 0.9563(5) 0.6238(2) 0.0292(10) Uani 1 1 d .
H26B H 0.0671 1.0153 0.6577 0.044 Uiso 1 1 calc R
H26C H 0.0016 0.8863 0.6442 0.044 Uiso 1 1 calc R
H26D H 0.0065 1.0239 0.5944 0.044 Uiso 1 1 calc R
C32 C 0.2628(2) 0.3150(5) 0.69173(18) 0.0228(9) Uani 1 1 d .
C263 C 0.1426(3) 0.7558(5) 0.6294(2) 0.0300(10) Uani 1 1 d .
H26E H 0.1799 0.6985 0.6040 0.045 Uiso 1 1 calc R
H26F H 0.1045 0.6869 0.6482 0.045 Uiso 1 1 calc R
H26G H 0.1725 0.8099 0.6645 0.045 Uiso 1 1 calc R
C162 C 0.3582(3) 0.7915(5) 0.31984(19) 0.0291(10) Uani 1 1 d .
H16A H 0.3404 0.8733 0.3475 0.044 Uiso 1 1 calc R
H16B H 0.3177 0.7734 0.2843 0.044 Uiso 1 1 calc R
H16C H 0.4089 0.8194 0.3015 0.044 Uiso 1 1 calc R
C163 C 0.4015(3) 0.5232(5) 0.3183(2) 0.0316(10) Uani 1 1 d .
H16D H 0.4120 0.4336 0.3452 0.047 Uiso 1 1 calc R
H16E H 0.4511 0.5559 0.2996 0.047 Uiso 1 1 calc R
H16F H 0.3613 0.4996 0.2831 0.047 Uiso 1 1 calc R
C123 C 0.3778(3) 0.7492(5) 0.6354(2) 0.0382(12) Uani 1 1 d .
H12E H 0.3383 0.6862 0.6110 0.057 Uiso 1 1 calc R
H12F H 0.3523 0.7987 0.6714 0.057 Uiso 1 1 calc R
H12G H 0.4222 0.6865 0.6528 0.057 Uiso 1 1 calc R
C161 C 0.3701(2) 0.6490(4) 0.36069(18) 0.0205(8) Uani 1 1 d .
H16G H 0.3165 0.6174 0.3750 0.025 Uiso 1 1 calc R
C222 C 0.0814(3) 0.5091(5) 0.3173(2) 0.0324(10) Uani 1 1 d .
H22B H 0.0768 0.4215 0.3458 0.049 Uiso 1 1 calc R
H22C H 0.1187 0.4865 0.2835 0.049 Uiso 1 1 calc R
H22D H 0.0287 0.5334 0.2967 0.049 Uiso 1 1 calc R
C33 C 0.3452(3) 0.3417(5) 0.7245(2) 0.0334(10) Uani 1 1 d .
H33A H 0.3857 0.2924 0.6992 0.050 Uiso 1 1 calc R
H33B H 0.3473 0.3002 0.7688 0.050 Uiso 1 1 calc R
H33C H 0.3559 0.4499 0.7266 0.050 Uiso 1 1 calc R
C223 C 0.1125(3) 0.7832(5) 0.3148(2) 0.0359(11) Uani 1 1 d .
H22E H 0.1460 0.7659 0.2780 0.054 Uiso 1 1 calc R
H22F H 0.1337 0.8684 0.3407 0.054 Uiso 1 1 calc R
H22G H 0.0576 0.8054 0.2983 0.054 Uiso 1 1 calc R
C34 C 0.2458(3) 0.1496(5) 0.6813(2) 0.0374(11) Uani 1 1 d .
H34A H 0.1946 0.1374 0.6561 0.056 Uiso 1 1 calc R
H34B H 0.2431 0.0997 0.7237 0.056 Uiso 1 1 calc R
H34C H 0.2887 0.1045 0.6573 0.056 Uiso 1 1 calc R
C35 C 0.1982(3) 0.3877(7) 0.7306(2) 0.0497(15) Uani 1 1 d .
H35A H 0.1454 0.3679 0.7089 0.075 Uiso 1 1 calc R
H35B H 0.2072 0.4963 0.7330 0.075 Uiso 1 1 calc R
H35C H 0.2003 0.3455 0.7747 0.075 Uiso 1 1 calc R

loop_
_atom_site_aniso_label
_atom_site_aniso_U_11
_atom_site_aniso_U_22
_atom_site_aniso_U_33
_atom_site_aniso_U_23
_atom_site_aniso_U_13
_atom_site_aniso_U_12
Ni1 0.0170(3) 0.0155(3) 0.0175(3) 0.00104(19) 0.00313(17) -0.0004(2)
Cl1 0.0333(6) 0.0184(5) 0.0249(5) -0.0027(4) 0.0010(4) -0.0004(4)
N1 0.0161(16) 0.0165(16) 0.0130(14) -0.0010(12) 0.0023(11) 0.0011(13)
N2 0.0165(16) 0.0160(15) 0.0128(15) 0.0000(12) 0.0030(12) 0.0007(13)
C21 0.0130(18) 0.0188(19) 0.0126(17) 0.0037(14) 0.0012(13) 0.0031(15)
C12 0.019(2) 0.0158(19) 0.0211(19) 0.0035(15) 0.0053(15) -0.0011(15)
C11 0.0137(18) 0.0191(19) 0.0123(17) 0.0032(14) 0.0051(13) -0.0017(15)
C22 0.0168(19) 0.020(2) 0.0204(19) 0.0037(16) 0.0015(15) 0.0031(16)
C26 0.0183(19) 0.0169(19) 0.0186(19) 0.0036(15) 0.0011(15) 0.0023(15)
C3 0.022(2) 0.0186(19) 0.0164(18) 0.0018(15) 0.0026(15) 0.0022(16)
C2 0.020(2) 0.0160(19) 0.0175(18) 0.0017(15) 0.0064(15) -0.0026(15)
C15 0.024(2) 0.023(2) 0.021(2) -0.0007(16) 0.0108(16) 0.0023(17)
C16 0.020(2) 0.0182(19) 0.0172(18) 0.0039(15) 0.0052(15) -0.0040(16)
C261 0.020(2) 0.022(2) 0.0186(19) 0.0003(16) 0.0051(15) 0.0009(16)
C31 0.0169(19) 0.020(2) 0.021(2) 0.0018(16) 0.0013(15) 0.0001(16)
C23 0.023(2) 0.026(2) 0.022(2) 0.0007(17) -0.0012(16) -0.0022(17)
C1 0.0118(17) 0.0199(18) 0.0067(16) -0.0038(14) 0.0022(13) -0.0004(15)
C25 0.0172(19) 0.030(2) 0.0159(18) 0.0051(16) 0.0086(15) 0.0043(17)
N41 0.0260(18) 0.0205(17) 0.0225(19) 0.0011(14) 0.0026(14) -0.0012(14)
C221 0.020(2) 0.027(2) 0.0197(19) -0.0011(17) 0.0020(15) 0.0023(17)
C13 0.018(2) 0.028(2) 0.0179(19) 0.0030(16) -0.0002(15) -0.0033(17)
C122 0.038(3) 0.031(2) 0.029(2) -0.0074(19) 0.0052(19) -0.007(2)
C24 0.0133(19) 0.035(2) 0.028(2) 0.0035(18) 0.0040(16) -0.0021(17)
C14 0.0126(19) 0.036(2) 0.029(2) 0.0017(19) 0.0061(16) 0.0038(17)
C121 0.0181(19) 0.024(2) 0.0201(19) -0.0005(16) 0.0008(15) -0.0013(16)
C262 0.030(2) 0.032(2) 0.027(2) -0.0052(18) 0.0054(17) 0.0057(19)
C32 0.029(2) 0.026(2) 0.0137(18) 0.0058(16) 0.0031(15) 0.0034(18)
C263 0.036(2) 0.032(2) 0.022(2) -0.0038(18) -0.0029(17) 0.014(2)
C162 0.039(3) 0.032(2) 0.0160(19) -0.0018(17) 0.0006(17) 0.001(2)
C163 0.040(3) 0.029(2) 0.027(2) -0.0040(19) 0.0047(18) -0.002(2)
C123 0.052(3) 0.040(3) 0.025(2) -0.009(2) 0.017(2) -0.021(2)
C161 0.021(2) 0.025(2) 0.0153(18) -0.0025(16) 0.0069(15) -0.0043(16)
C222 0.038(3) 0.035(3) 0.024(2) -0.0049(19) 0.0022(18) 0.002(2)
C33 0.044(3) 0.027(2) 0.029(2) 0.0071(19) -0.0065(19) -0.007(2)
C223 0.050(3) 0.036(3) 0.022(2) -0.0001(19) 0.014(2) -0.004(2)
C34 0.042(3) 0.031(2) 0.039(3) 0.009(2) -0.006(2) -0.011(2)
C35 0.060(3) 0.066(4) 0.025(2) 0.010(2) 0.016(2) 0.033(3)

loop_
_atom_type_symbol
_atom_type_description
_atom_type_scat_dispersion_real
_atom_type_scat_dispersion_imag
_atom_type_scat_source
C C 0.0033 0.0016 'International Tables Vol C Tables 4.2.6.8 and 6.1.1.4'
H H 0.0000 0.0000 'International Tables Vol C Tables 4.2.6.8 and 6.1.1.4'
N N 0.0061 0.0033 'International Tables Vol C Tables 4.2.6.8 and 6.1.1.4'
Cl Cl 0.1484 0.1585 'International Tables Vol C Tables 4.2.6.8 and 6.1.1.4'
Ni Ni 0.3393 1.1124 'International Tables Vol C Tables 4.2.6.8 and 6.1.1.4'

loop_
_geom_angle_atom_site_label_1
_geom_angle_atom_site_label_2
_geom_angle_atom_site_label_3
_geom_angle
C31 Ni1 C1 110.99(15)
C31 Ni1 Cl1 120.18(12)
C1 Ni1 Cl1 128.83(10)
C1 N1 C2 111.1(3)
C1 N1 C11 125.3(3)
C2 N1 C11 123.5(3)
C1 N2 C3 110.9(3)
C1 N2 C21 125.1(3)
C3 N2 C21 124.0(3)
C22 C21 C26 122.1(3)
C22 C21 N2 119.5(3)
C26 C21 N2 118.2(3)
C13 C12 C11 116.7(3)
C13 C12 C121 121.2(3)
C11 C12 C121 122.0(3)
C16 C11 C12 122.7(3)
C16 C11 N1 119.4(3)
C12 C11 N1 117.9(3)
C23 C22 C21 117.9(3)
C23 C22 C221 121.1(3)
C21 C22 C221 121.0(3)
C25 C26 C21 117.0(3)
C25 C26 C261 121.7(3)
C21 C26 C261 121.2(3)
C2 C3 N2 107.1(3)
C3 C2 N1 106.7(3)
C16 C15 C14 121.7(4)
C15 C16 C11 117.4(3)
C15 C16 C161 121.8(3)
C11 C16 C161 120.8(3)
C26 C261 C262 112.8(3)
C26 C261 C263 110.1(3)
C262 C261 C263 109.8(3)
N41 C31 Ni1 175.8(4)
C22 C23 C24 121.3(4)
N1 C1 N2 104.2(3)
N1 C1 Ni1 127.4(3)
N2 C1 Ni1 128.2(3)
C24 C25 C26 121.7(3)
C31 N41 C32 174.5(4)
C222 C221 C22 113.7(3)
C222 C221 C223 109.7(3)
C22 C221 C223 109.9(3)
C14 C13 C12 121.9(4)
C25 C24 C23 119.9(4)
C13 C14 C15 119.6(4)
C12 C121 C122 113.3(3)
C12 C121 C123 109.7(3)
C122 C121 C123 110.3(3)
N41 C32 C34 107.1(3)
N41 C32 C33 108.2(3)
C34 C32 C33 111.9(4)
N41 C32 C35 107.8(3)
C34 C32 C35 110.8(4)
C33 C32 C35 110.8(4)
C16 C161 C162 110.9(3)
C16 C161 C163 113.0(3)
C162 C161 C163 109.5(3)

loop_
_geom_bond_atom_site_label_1
_geom_bond_atom_site_label_2
_geom_bond_distance
Ni1 C31 1.856(4)
Ni1 C1 1.962(4)
Ni1 Cl1 2.1948(11)
N1 C1 1.357(5)
N1 C2 1.391(5)
N1 C11 1.446(5)
N2 C1 1.358(5)
N2 C3 1.390(5)
N2 C21 1.441(5)
C21 C22 1.400(5)
C21 C26 1.413(5)
C12 C13 1.389(5)
C12 C11 1.408(5)
C12 C121 1.516(5)
C11 C16 1.399(5)
C22 C23 1.374(5)
C22 C221 1.529(5)
C26 C25 1.385(5)
C26 C261 1.514(5)
C3 C2 1.335(5)
C15 C16 1.376(5)
C15 C14 1.387(6)
C16 C161 1.526(5)
C261 C262 1.527(5)
C261 C263 1.528(5)
C31 N41 1.155(5)
C23 C24 1.387(6)
C25 C24 1.377(6)
N41 C32 1.460(5)
C221 C222 1.523(6)
C221 C223 1.530(6)
C13 C14 1.374(6)
C122 C121 1.520(5)
C121 C123 1.522(6)
C32 C34 1.513(6)
C32 C33 1.517(6)
C32 C35 1.524(6)
C162 C161 1.528(6)
C163 C161 1.529(5)
